data_2312011
loop_
_publ_author_name
'J\/orgensen, Mads R. V.'
'Hathwar, Venkatesha R.'
'Sist, Mattia'
'Wang, Xiaoping'
'Hoffmann, Christina M.'
'Briseno, Alejandro L.'
'Overgaard, Jacob'
'Iversen, Bo B.'

_publ_section_title
;
 Accurate atomic displacement parameters from time-of-flight
 neutron-diffraction data at TOPAZ
;
_journal_coeditor_code PC5039
_journal_issue 6
_journal_name_full 'Acta Crystallographica Section A Foundations and Advances'
_journal_page_first 679
_journal_paper_doi 10.1107/S2053273314015599
_journal_volume 70
_journal_year 2014
_chemical_formula_moiety '2(C6 H2 N3 O7), C5 H11 N O2, 2(C3 H5 N2)'
_chemical_formula_structural '2(C6 H2 N3 O7), C5 H11 N O2, 2(C3 H5 N2)'
_chemical_formula_sum 'C23 H25 N11 O16'
_chemical_formula_weight 711.51
_chemical_name_common 'Betaine, Imidazole and Picric acid'
_chemical_name_systematic 'cocrystal between picric acid, imidazole and betaine'
_space_group_IT_number 15
_space_group_name_Hall '-C 2yc'
_space_group_name_H-M_alt 'C 1 2/c 1'
_symmetry_cell_setting monoclinic
_symmetry_Int_Tables_number 15
_symmetry_space_group_name_Hall '-C 2yc'
_symmetry_space_group_name_H-M 'C 1 2/c 1'
_audit_creation_date 2014-01-21T11:07
_audit_creation_method 'from EXP file using GSAS2CIF'
_audit_update_record ' 2014-01-21T11:07  Initial CIF as created by GSAS2CIF'
_cell_angle_alpha 90.0
_cell_angle_beta 114.6982(4)
_cell_angle_gamma 90.0
_cell_formula_units_Z 8
_cell_length_a 33.5759(1)
_cell_length_b 7.6607(1)
_cell_length_c 25.1114(2)
_cell_measurement_reflns_used 1000
_cell_measurement_temperature 100(1)
_cell_volume 5868.16(9)
_computing_cell_refinement
;
MANTID (Taylor, J. et al. 2012)
;
_computing_data_collection
;
CrystalPlan (Zikovsky, J. et al. 2011)
;
_computing_data_reduction
;
MANTID (Taylor, J. et al. 2012) & ANVRED2X (local program)
;
_computing_structure_refinement
;
GSAS (Larson & Von Dreele, 2004)
;
_diffrn_ambient_temperature 100(1)
_diffrn_measured_fraction_theta_full 'not applicable to TOF Laue technique'
_diffrn_measured_fraction_theta_max 'not applicable to TOF Laue technique'
_diffrn_measurement_device_type 'TOPAZ Single Crystal Diffractometer'
_diffrn_measurement_method 'time-of-flight Laue'
_diffrn_radiation_monochromator 'not applicable to TOF Laue technique'
_diffrn_radiation_probe neutron
_diffrn_radiation_type neutron
_diffrn_radiation_wavelength 0.4-3.4
_diffrn_reflns_limit_h_max 66
_diffrn_reflns_limit_h_min -65
_diffrn_reflns_limit_k_max 9
_diffrn_reflns_limit_k_min -15
_diffrn_reflns_limit_l_max 50
_diffrn_reflns_limit_l_min -46
_diffrn_reflns_number 32750
_diffrn_reflns_resolution_max 1.0
_diffrn_reflns_theta_full 'not applicable to TOF Laue technique'
_diffrn_source 'spallation neutron source'
_diffrn_source_type 'SNS BL12'
_exptl_absorpt_coefficient_mu 0.1859
_exptl_absorpt_correction_T_max 0.8879
_exptl_absorpt_correction_T_min 0.7474
_exptl_absorpt_correction_type analytical
_exptl_absorpt_process_details
;
The linear absorption coefficient is wavelength dependent
and it is calculated as:
          mu = 1.220 + 0.639 * lambda  [cm^-1^]
The value of 1.859(cm^-1^)given in _exptl_absorpt_coefficient_mu
is the value at 1 \%A
;
_exptl_crystal_colour yellow
_exptl_crystal_density_diffrn 1.624
_exptl_crystal_density_method 'not measured'
_exptl_crystal_description sphere
_exptl_crystal_F_000 2041.53
_exptl_crystal_size_rad 0.6
_refine_diff_density_max 0.210
_refine_diff_density_min -0.203
_refine_ls_extinction_coef 2.71E-05(6)
_refine_ls_extinction_method 'B-C Secondary type 1 Lorenzian'
_refine_ls_goodness_of_fit_all 1.57
_refine_ls_goodness_of_fit_ref 1.57
_refine_ls_hydrogen_treatment refall
_refine_ls_matrix_type full
_refine_ls_number_parameters 693
_refine_ls_number_reflns 25886
_refine_ls_number_restraints 0
_refine_ls_R_factor_gt 0.051
_refine_ls_shift/su_max 0.00
_refine_ls_structure_factor_coef Fsqd
_refine_ls_weighting_scheme sigma
_refine_ls_wR_factor_ref 0.040
_reflns_number_gt 25886
_reflns_number_total 25886
_reflns_threshold_expression >3sigma(I)
_cod_data_source_file pc5039sup1.cif
_cod_data_source_block BIPa_neutron_100K
_cod_depositor_comments
;
The following automatic conversions were performed:

data item '_geom_angle_publ_flag' value 'N' was changed to 'n' in
accordance with the
/home/saulius/struct/COD-crude-data/automatic-downloads/DataCite-retrospective/IUCr/depositions/lib/dictionaries/cif_core.dic
dictionary named 'cif_core.dic' version 2.4.2 last updated on
2011-04-26 (121 times).

data item '_geom_bond_publ_flag' value 'N' was changed to 'n' in
accordance with the
/home/saulius/struct/COD-crude-data/automatic-downloads/DataCite-retrospective/IUCr/depositions/lib/dictionaries/cif_core.dic
dictionary named 'cif_core.dic' version 2.4.2 last updated on
2011-04-26 (174 times).

Automatic conversion script
Id: cif_fix_values 7556 2019-12-06 15:28:31Z antanas 
;
_cod_original_cell_volume 5868.14(7)
_cod_original_sg_symbol_H-M 'C 2/c'
_cod_database_code 2312011

loop_
_symmetry_equiv_pos_site_id
_symmetry_equiv_pos_as_xyz
1 +x,+y,+z
2 -x,+y,-z+1/2
-1 -x,-y,-z
-2 +x,-y,+z+1/2
101 +x+1/2,+y+1/2,+z
102 -x+1/2,+y+1/2,-z+1/2
-101 -x+1/2,-y+1/2,-z
-102 +x+1/2,-y+1/2,+z+1/2

loop_
_atom_site_aniso_label
_atom_site_aniso_U_11
_atom_site_aniso_U_12
_atom_site_aniso_U_13
_atom_site_aniso_U_22
_atom_site_aniso_U_23
_atom_site_aniso_U_33
O(8) 0.01266(32) -0.00046(25) 0.00501(27) 0.01110(29) 0.00045(27) 0.01923(34)
O(9) 0.01037(31) 0.00024(26) 0.00756(27) 0.0195(4) 0.00402(30) 0.0204(4)
N(7) 0.01444(20) 0.00137(16) 0.00349(15) 0.01136(18) -0.00007(16) 0.01136(18)
C(12) 0.00921(24) -0.00095(20) 0.00327(20) 0.01181(24) 0.00068(21) 0.01034(24)
C(13) 0.00925(25) -0.00009(19) 0.00402(21) 0.01125(25) 0.00132(21) 0.01267(25)
C(14) 0.01358(29) 0.00376(25) 0.00327(23) 0.01805(30) 0.00377(26) 0.01530(29)
C(15) 0.01874(34) -0.00330(26) 0.00304(30) 0.01379(29) 0.00483(29) 0.0273(4)
C(16) 0.0445(6) 0.0061(4) 0.0136(4) 0.0214(4) -0.00506(30) 0.01657(34)
N(1A) 0.01185(19) 0.00197(16) 0.00275(15) 0.01529(20) 0.00096(16) 0.01235(19)
N(3A) 0.01153(19) 0.00161(16) 0.00434(16) 0.01604(21) -0.00093(18) 0.01754(21)
C(2A) 0.01536(29) 0.00132(23) 0.00676(24) 0.01453(28) 0.00227(24) 0.01522(28)
C(4A) 0.01546(31) 0.00569(26) 0.00217(23) 0.0243(4) 0.00204(26) 0.01131(28)
C(5A) 0.01462(30) 0.00438(26) 0.00603(23) 0.02425(34) 0.00275(27) 0.01325(28)
O(1A) 0.01239(32) 0.00541(25) 0.00502(25) 0.01749(34) 0.00360(27) 0.01208(29)
O(2A) 0.0171(4) 0.00703(35) 0.00626(30) 0.0349(5) 0.01144(35) 0.01442(34)
O(3A) 0.0204(4) 0.00286(32) 0.01320(32) 0.0244(4) 0.00729(33) 0.0180(4)
O(4A) 0.0161(4) 0.0131(4) 0.00840(34) 0.0377(5) 0.0040(4) 0.0236(4)
O(5A) 0.0185(4) 0.00843(32) 0.00209(30) 0.0228(4) 0.00705(32) 0.0169(4)
O(6A) 0.0221(4) -0.0045(4) 0.01079(31) 0.0380(5) -0.0014(4) 0.01264(34)
O(7A) 0.01209(33) 0.00266(31) 0.00885(29) 0.0307(4) 0.0051(4) 0.0197(4)
N(4A) 0.01451(20) 0.00113(17) 0.00655(15) 0.01537(19) 0.00318(16) 0.01119(18)
N(5A) 0.01136(19) 0.00415(16) 0.00153(16) 0.01685(21) 0.00013(17) 0.01415(20)
N(6A) 0.01339(20) -0.00020(16) 0.00764(16) 0.01641(20) 0.00050(16) 0.01228(18)
C(6A) 0.00896(24) 0.00128(19) 0.00339(19) 0.01097(24) 0.00058(19) 0.00828(22)
C(7A) 0.00987(24) 0.00084(19) 0.00421(20) 0.01094(24) 0.00149(20) 0.00922(23)
C(8A) 0.00944(25) 0.00103(20) 0.00434(20) 0.01291(26) 0.00073(21) 0.01103(25)
C(9A) 0.00963(24) 0.00175(21) 0.00296(20) 0.01207(24) 0.00103(22) 0.01035(23)
C(10A) 0.01108(25) 0.00103(21) 0.00324(20) 0.01246(25) 0.00187(21) 0.00922(23)
C(11A) 0.01003(24) 0.00073(20) 0.00415(19) 0.01153(24) 0.00096(20) 0.00864(23)
N(1B) 0.01211(19) 0.00122(15) 0.00415(15) 0.01323(19) 0.00189(16) 0.01258(19)
N(3B) 0.01982(23) 0.00336(18) 0.00597(17) 0.01514(20) 0.00289(17) 0.01242(19)
C(2B) 0.01479(29) -0.00019(22) 0.00844(24) 0.01322(26) 0.00046(23) 0.01538(28)
C(4B) 0.01510(29) 0.00126(24) 0.00896(24) 0.01728(30) 0.00236(25) 0.01588(29)
C(5B) 0.01239(29) 0.00447(24) 0.00512(24) 0.02070(32) 0.00158(26) 0.01760(30)
O(1B) 0.01084(31) 0.00468(27) 0.00599(26) 0.0217(4) 0.00628(29) 0.01541(33)
O(2B) 0.0149(4) 0.00242(34) 0.00425(27) 0.0343(5) 0.00679(34) 0.01265(32)
O(3B) 0.0169(4) 0.00255(33) 0.01236(33) 0.0278(4) 0.0120(4) 0.0246(4)
O(4B) 0.0131(4) 0.00743(32) 0.00934(34) 0.0274(4) 0.0086(4) 0.0295(5)
O(5B) 0.0210(4) 0.00857(34) 0.00649(33) 0.0241(4) 0.00860(35) 0.0204(4)
O(6B) 0.0235(4) -0.00014(31) 0.01448(33) 0.0179(4) 0.00301(30) 0.0191(4)
O(7B) 0.0222(4) 0.0112(4) 0.0177(4) 0.0322(5) 0.0095(4) 0.0270(4)
N(4B) 0.01291(19) 0.00136(15) 0.00647(16) 0.01375(19) 0.00173(16) 0.01202(18)
N(5B) 0.01142(20) 0.00285(16) 0.00364(17) 0.01423(20) 0.00243(17) 0.01759(22)
N(6B) 0.01333(19) -0.00068(17) 0.00753(16) 0.01576(20) -0.00028(17) 0.01299(18)
C(6B) 0.00889(24) 0.00058(20) 0.00449(20) 0.01147(24) 0.00077(21) 0.01133(25)
C(7B) 0.00990(24) 0.00058(20) 0.00504(20) 0.01078(24) 0.00073(21) 0.01174(25)
C(8B) 0.00991(25) 0.00091(20) 0.00563(21) 0.01154(25) 0.00125(22) 0.01429(26)
C(9B) 0.00979(25) 0.00093(20) 0.00432(21) 0.01128(25) 0.00102(22) 0.01386(26)
C(10B) 0.01180(26) 0.00053(21) 0.00460(21) 0.01212(25) 0.00150(22) 0.01198(26)
C(11B) 0.00996(24) 0.00029(21) 0.00506(20) 0.01149(24) 0.00046(22) 0.01149(24)
H(131) 0.0187(7) -0.0018(6) -0.0025(6) 0.0274(7) 0.0052(6) 0.0314(8)
H(132) 0.0383(9) 0.0021(6) 0.0255(7) 0.0253(7) 0.0014(6) 0.0328(8)
H(141) 0.0376(10) 0.0147(8) 0.0080(9) 0.0271(8) 0.0094(8) 0.0488(12)
H(142) 0.0211(8) -0.0044(7) 0.0087(7) 0.0437(10) 0.0090(9) 0.0420(10)
H(143) 0.0362(10) 0.0048(9) 0.0088(7) 0.0566(12) -0.0006(8) 0.0184(7)
H(151) 0.0267(9) -0.0085(8) -0.0060(8) 0.0362(9) 0.0095(9) 0.0503(12)
H(152) 0.0388(10) -0.0004(7) 0.0102(9) 0.0185(7) 0.0059(8) 0.0583(13)
H(153) 0.0454(12) -0.0070(9) 0.0283(10) 0.0399(10) 0.0074(9) 0.0499(12)
H(161) 0.0622(15) 0.0040(11) 0.0375(11) 0.0510(12) -0.0011(10) 0.0438(12)
H(162) 0.1052(22) 0.0202(12) 0.0427(15) 0.0301(10) -0.0056(10) 0.0536(14)
H(163) 0.0682(16) -0.0002(12) 0.0058(9) 0.0588(14) -0.0082(9) 0.0220(8)
H(3A) 0.0200(7) 0.0015(6) 0.0119(6) 0.0287(7) 0.0002(7) 0.0389(9)
H(2A) 0.0404(10) 0.0044(8) 0.0217(8) 0.0430(10) 0.0133(8) 0.0319(9)
H(4A) 0.0360(10) 0.0179(9) 0.0042(7) 0.0623(13) 0.0140(8) 0.0206(8)
H(5A) 0.0335(10) 0.0076(9) 0.0232(8) 0.0622(13) 0.0077(10) 0.0359(9)
H(8A) 0.0228(7) 0.0040(6) 0.0166(6) 0.0364(8) 0.0035(7) 0.0292(8)
H(10A) 0.0321(8) 0.0053(7) 0.0108(6) 0.0326(8) 0.0111(6) 0.0195(6)
H(1A) 0.0213(7) 0.0048(6) 0.0042(6) 0.0290(7) 0.0035(6) 0.0259(7)
H(1B) 0.0221(7) 0.0057(6) 0.0037(6) 0.0275(7) 0.0058(6) 0.0247(7)
H(3B) 0.0589(13) 0.0096(8) 0.0170(8) 0.0306(9) 0.0103(7) 0.0245(8)
H(2B) 0.0296(9) -0.0027(7) 0.0259(8) 0.0374(9) 0.0027(8) 0.0453(10)
H(4B) 0.0410(10) 0.0033(8) 0.0294(9) 0.0422(10) 0.0154(9) 0.0423(10)
H(5B) 0.0218(8) 0.0123(8) 0.0098(8) 0.0511(11) 0.0088(10) 0.0468(11)
H(8B) 0.0223(7) 0.0037(6) 0.0177(6) 0.0311(8) 0.0055(7) 0.0324(8)
H(10B) 0.0307(8) 0.0051(7) 0.0138(6) 0.0330(8) 0.0124(7) 0.0260(7)

loop_
_atom_site_type_symbol
_atom_site_label
_atom_site_fract_x
_atom_site_fract_y
_atom_site_fract_z
_atom_site_occupancy
_atom_site_thermal_displace_type
_atom_site_U_iso_or_equiv
_atom_site_symmetry_multiplicity
O O(8) 0.396579(26) 0.11482(10) 0.21919(4) 1.0 Uani 0.01489 8
O O(9) 0.452839(27) -0.06020(11) 0.23140(4) 1.0 Uani 0.01636 8
N N(7) 0.405096(16) -0.36334(6) 0.239555(21) 1.0 Uani 0.01303 8
C C(12) 0.415180(21) -0.03129(9) 0.226929(28) 1.0 Uani 0.01073 8
C C(13) 0.386801(21) -0.18127(9) 0.232203(30) 1.0 Uani 0.01125 8
C C(14) 0.447149(24) -0.38034(10) 0.293481(33) 1.0 Uani 0.01658 8
C C(15) 0.371931(27) -0.48162(10) 0.24632(4) 1.0 Uani 0.02216 8
C C(16) 0.41149(4) -0.41812(12) 0.18687(4) 1.0 Uani 0.0272 8
N N(1A) 0.241497(16) 0.20861(7) 0.151257(22) 1.0 Uani 0.01394 8
N N(3A) 0.310052(17) 0.13696(7) 0.189479(23) 1.0 Uani 0.01563 8
C C(2A) 0.277899(24) 0.20612(9) 0.142558(32) 1.0 Uani 0.01491 8
C C(4A) 0.293483(25) 0.09270(11) 0.229489(32) 1.0 Uani 0.01819 8
C C(5A) 0.250359(25) 0.13835(11) 0.205304(32) 1.0 Uani 0.01731 8
O O(1A) 0.179061(26) 0.34334(11) 0.057842(35) 1.0 Uani 0.01402 8
O O(2A) 0.152948(31) 0.31091(14) 0.14433(4) 1.0 Uani 0.02224 8
O O(3A) 0.085933(30) 0.37333(13) 0.12525(4) 1.0 Uani 0.0192 8
O O(4A) 0.002810(32) 0.75773(15) -0.02859(4) 1.0 Uani 0.02577 8
O O(5A) 0.024130(31) 0.81747(13) -0.09670(4) 1.0 Uani 0.02122 8
O O(6A) 0.150605(32) 0.53231(14) -0.09893(4) 1.0 Uani 0.02303 8
O O(7A) 0.204970(28) 0.52950(13) -0.01328(4) 1.0 Uani 0.0201 8
N N(4A) 0.117026(16) 0.37149(7) 0.111828(21) 1.0 Uani 0.01329 8
N N(5A) 0.028559(17) 0.74367(7) -0.051138(23) 1.0 Uani 0.0154 8
N N(6A) 0.165867(16) 0.52994(7) -0.045114(21) 1.0 Uani 0.01326 8
C C(6A) 0.145418(21) 0.43393(8) 0.035526(27) 1.0 Uani 0.00947 8
C C(7A) 0.111473(21) 0.45055(8) 0.056812(27) 1.0 Uani 0.00993 8
C C(8A) 0.073354(21) 0.54603(9) 0.028304(29) 1.0 Uani 0.01111 8
C C(9A) 0.066854(21) 0.63498(9) -0.022716(28) 1.0 Uani 0.01109 8
C C(10A) 0.097451(21) 0.62671(9) -0.046715(28) 1.0 Uani 0.01126 8
C C(11A) 0.134963(21) 0.53180(9) -0.018212(27) 1.0 Uani 0.00999 8
N N(1B) 0.450766(16) 0.28501(6) 0.088214(22) 1.0 Uani 0.01298 8
N N(3B) 0.487819(18) 0.12504(7) 0.163233(22) 1.0 Uani 0.01605 8
C C(2B) 0.448375(23) 0.19224(9) 0.131344(32) 1.0 Uani 0.01374 8
C C(4B) 0.492875(24) 0.27731(10) 0.092433(32) 1.0 Uani 0.01525 8
C C(5B) 0.516333(25) 0.17625(10) 0.139671(34) 1.0 Uani 0.01728 8
O O(1B) 0.396426(27) 0.45033(12) -0.00902(4) 1.0 Uani 0.01581 8
O O(2B) 0.362392(29) 0.38199(14) 0.06812(4) 1.0 Uani 0.02115 8
O O(3B) 0.292027(30) 0.37336(13) 0.03071(4) 1.0 Uani 0.02185 8
O O(4B) 0.213032(30) 0.81414(13) -0.10853(5) 1.0 Uani 0.0232 8
O O(5B) 0.236471(32) 0.89252(13) -0.17290(4) 1.0 Uani 0.02258 8
O O(6B) 0.378470(31) 0.75331(11) -0.15044(4) 1.0 Uani 0.0183 8
O O(7B) 0.411868(33) 0.52577(14) -0.10146(5) 1.0 Uani 0.02462 8
N N(4B) 0.326345(16) 0.42009(6) 0.029690(21) 1.0 Uani 0.01247 8
N N(5B) 0.240795(16) 0.81284(7) -0.128128(23) 1.0 Uani 0.01523 8
N N(6B) 0.382634(16) 0.63426(7) -0.115179(21) 1.0 Uani 0.01334 8
C C(6B) 0.360859(21) 0.52453(9) -0.036515(28) 1.0 Uani 0.01047 8
C C(7B) 0.324076(21) 0.52517(8) -0.019762(29) 1.0 Uani 0.01063 8
C C(8B) 0.285517(21) 0.61475(9) -0.048930(30) 1.0 Uani 0.01172 8
C C(9B) 0.280416(22) 0.71391(9) -0.097904(30) 1.0 Uani 0.01185 8
C C(10B) 0.312611(22) 0.71734(9) -0.118779(30) 1.0 Uani 0.01209 8
C C(11B) 0.350811(21) 0.62398(9) -0.090095(28) 1.0 Uani 0.01078 8
H H(131) 0.35589(5) -0.18310(22) 0.19280(8) 1.0 Uani 0.03022 8
H H(132) 0.38031(6) -0.15594(21) 0.27077(8) 1.0 Uani 0.02852 8
H H(141) 0.45706(7) -0.51643(24) 0.29760(10) 1.0 Uani 0.04124 8
H H(142) 0.47151(6) -0.29717(27) 0.28882(9) 1.0 Uani 0.03713 8
H H(143) 0.44138(7) -0.34324(30) 0.33113(8) 1.0 Uani 0.03793 8
H H(151) 0.34163(6) -0.47269(27) 0.20694(10) 1.0 Uani 0.04518 8
H H(152) 0.38472(7) -0.61375(23) 0.25301(11) 1.0 Uani 0.04197 8
H H(153) 0.36694(8) -0.43783(28) 0.28419(11) 1.0 Uani 0.04226 8
H H(161) 0.43682(9) -0.33641(31) 0.18339(10) 1.0 Uani 0.0472 8
H H(162) 0.42126(11) -0.55413(29) 0.19242(12) 1.0 Uani 0.05973 8
H H(163) 0.38099(9) -0.40304(35) 0.14867(9) 1.0 Uani 0.05403 8
H H(3A) 0.34349(5) 0.12396(23) 0.19690(8) 1.0 Uani 0.02933 8
H H(2A) 0.28103(7) 0.25371(27) 0.10394(9) 1.0 Uani 0.03619 8
H H(4A) 0.31350(7) 0.03218(32) 0.27073(8) 1.0 Uani 0.0422 8
H H(5A) 0.22570(7) 0.12778(32) 0.22206(9) 1.0 Uani 0.04095 8
H H(8A) 0.04924(5) 0.55292(24) 0.04668(8) 1.0 Uani 0.02754 8
H H(10A) 0.09199(6) 0.69696(23) -0.08661(7) 1.0 Uani 0.02809 8
H H(1A) 0.21185(5) 0.25954(22) 0.12079(7) 1.0 Uani 0.0273 8
H H(1B) 0.42478(5) 0.35110(22) 0.05516(7) 1.0 Uani 0.02681 8
H H(3B) 0.49483(8) 0.04779(25) 0.19933(8) 1.0 Uani 0.03813 8
H H(2B) 0.41950(6) 0.17333(25) 0.13969(9) 1.0 Uani 0.03394 8
H H(4B) 0.50266(7) 0.34608(27) 0.06237(9) 1.0 Uani 0.03777 8
H H(5B) 0.55060(6) 0.14071(30) 0.15865(10) 1.0 Uani 0.04141 8
H H(8B) 0.25948(5) 0.60751(22) -0.03405(8) 1.0 Uani 0.0265 8
H H(10B) 0.30789(6) 0.79276(24) -0.15738(8) 1.0 Uani 0.02925 8

loop_
_atom_type_symbol
_atom_type_number_in_cell
O 128.0
N 88.0
C 184.0
H 200.0

loop_
_geom_angle_atom_site_label_1
_geom_angle_atom_site_label_2
_geom_angle_atom_site_label_3
_geom_angle
_geom_angle_site_symmetry_1
_geom_angle_site_symmetry_3
_geom_angle_publ_flag
C(12) O(8) H(3A) 119.50(9) 1_555 1_555 n
C(13) N(7) C(14) 111.95(5) 1_555 1_555 n
C(13) N(7) C(15) 106.84(5) 1_555 1_555 n
C(13) N(7) C(16) 110.85(5) 1_555 1_555 n
C(14) N(7) C(15) 108.00(5) 1_555 1_555 n
C(14) N(7) C(16) 110.35(6) 1_555 1_555 n
C(15) N(7) C(16) 108.69(6) 1_555 1_555 n
O(8) C(12) O(9) 126.46(7) 1_555 1_555 n
O(8) C(12) C(13) 113.21(6) 1_555 1_555 n
O(9) C(12) C(13) 120.31(7) 1_555 1_555 n
N(7) C(13) C(12) 117.96(5) 1_555 1_555 n
N(7) C(13) H(131) 106.46(11) 1_555 1_555 n
N(7) C(13) H(132) 106.13(10) 1_555 1_555 n
C(12) C(13) H(131) 108.67(11) 1_555 1_555 n
C(12) C(13) H(132) 107.70(10) 1_555 1_555 n
H(131) C(13) H(132) 109.75(16) 1_555 1_555 n
N(7) C(14) H(141) 107.76(13) 1_555 1_555 n
N(7) C(14) H(142) 108.71(12) 1_555 1_555 n
N(7) C(14) H(143) 108.81(12) 1_555 1_555 n
H(141) C(14) H(142) 111.13(18) 1_555 1_555 n
H(141) C(14) H(143) 109.22(18) 1_555 1_555 n
H(142) C(14) H(143) 111.12(19) 1_555 1_555 n
N(7) C(15) H(151) 108.46(14) 1_555 1_555 n
N(7) C(15) H(152) 108.47(13) 1_555 1_555 n
N(7) C(15) H(153) 107.85(13) 1_555 1_555 n
H(151) C(15) H(152) 111.08(18) 1_555 1_555 n
H(151) C(15) H(153) 110.47(21) 1_555 1_555 n
H(152) C(15) H(153) 110.41(19) 1_555 1_555 n
N(7) C(16) H(161) 108.50(13) 1_555 1_555 n
N(7) C(16) H(162) 107.78(15) 1_555 1_555 n
N(7) C(16) H(163) 108.97(17) 1_555 1_555 n
H(161) C(16) H(162) 111.00(23) 1_555 1_555 n
H(161) C(16) H(163) 110.53(22) 1_555 1_555 n
H(162) C(16) H(163) 109.98(23) 1_555 1_555 n
C(2A) N(1A) C(5A) 108.83(5) 1_555 1_555 n
C(2A) N(1A) H(1A) 123.04(11) 1_555 1_555 n
C(5A) N(1A) H(1A) 128.11(11) 1_555 1_555 n
C(2A) N(3A) C(4A) 108.54(6) 1_555 1_555 n
C(2A) N(3A) H(3A) 126.79(12) 1_555 1_555 n
C(4A) N(3A) H(3A) 124.57(12) 1_555 1_555 n
N(1A) C(2A) N(3A) 108.77(6) 1_555 1_555 n
N(1A) C(2A) H(2A) 125.69(13) 1_555 1_555 n
N(3A) C(2A) H(2A) 125.53(13) 1_555 1_555 n
N(3A) C(4A) C(5A) 106.83(6) 1_555 1_555 n
N(3A) C(4A) H(4A) 121.84(13) 1_555 1_555 n
C(5A) C(4A) H(4A) 131.33(14) 1_555 1_555 n
N(1A) C(5A) C(4A) 107.02(6) 1_555 1_555 n
N(1A) C(5A) H(5A) 122.10(13) 1_555 1_555 n
C(4A) C(5A) H(5A) 130.87(13) 1_555 1_555 n
C(6A) O(1A) H(1A) 140.75(9) 1_555 1_555 n
O(2A) N(4A) O(3A) 122.30(7) 1_555 1_555 n
O(2A) N(4A) C(7A) 119.38(6) 1_555 1_555 n
O(3A) N(4A) C(7A) 118.27(6) 1_555 1_555 n
O(4A) N(5A) O(5A) 123.93(8) 1_555 1_555 n
O(4A) N(5A) C(9A) 118.58(7) 1_555 1_555 n
O(5A) N(5A) C(9A) 117.49(6) 1_555 1_555 n
O(6A) N(6A) O(7A) 124.14(7) 1_555 1_555 n
O(6A) N(6A) C(11A) 117.36(6) 1_555 1_555 n
O(7A) N(6A) C(11A) 118.49(6) 1_555 1_555 n
O(1A) C(6A) C(7A) 126.05(6) 1_555 1_555 n
O(1A) C(6A) C(11A) 121.92(6) 1_555 1_555 n
C(7A) C(6A) C(11A) 111.98(5) 1_555 1_555 n
N(4A) C(7A) C(6A) 120.44(5) 1_555 1_555 n
N(4A) C(7A) C(8A) 115.90(5) 1_555 1_555 n
C(6A) C(7A) C(8A) 123.61(6) 1_555 1_555 n
C(7A) C(8A) C(9A) 119.47(6) 1_555 1_555 n
C(7A) C(8A) H(8A) 119.80(11) 1_555 1_555 n
C(9A) C(8A) H(8A) 120.71(11) 1_555 1_555 n
N(5A) C(9A) C(8A) 120.25(6) 1_555 1_555 n
N(5A) C(9A) C(10A) 118.51(6) 1_555 1_555 n
C(8A) C(9A) C(10A) 121.20(6) 1_555 1_555 n
C(9A) C(10A) C(11A) 118.80(6) 1_555 1_555 n
C(9A) C(10A) H(10A) 120.47(11) 1_555 1_555 n
C(11A) C(10A) H(10A) 120.71(11) 1_555 1_555 n
N(6A) C(11A) C(6A) 118.92(5) 1_555 1_555 n
N(6A) C(11A) C(10A) 116.17(5) 1_555 1_555 n
C(6A) C(11A) C(10A) 124.91(6) 1_555 1_555 n
C(2B) N(1B) C(4B) 109.00(5) 1_555 1_555 n
C(2B) N(1B) H(1B) 126.21(11) 1_555 1_555 n
C(4B) N(1B) H(1B) 124.77(11) 1_555 1_555 n
C(2B) N(3B) C(5B) 109.08(5) 1_555 1_555 n
C(2B) N(3B) H(3B) 123.96(14) 1_555 1_555 n
C(5B) N(3B) H(3B) 126.95(14) 1_555 1_555 n
N(1B) C(2B) N(3B) 108.30(6) 1_555 1_555 n
N(1B) C(2B) H(2B) 126.45(13) 1_555 1_555 n
N(3B) C(2B) H(2B) 125.25(13) 1_555 1_555 n
N(1B) C(4B) C(5B) 107.11(6) 1_555 1_555 n
N(1B) C(4B) H(4B) 121.98(13) 1_555 1_555 n
C(5B) C(4B) H(4B) 130.89(13) 1_555 1_555 n
N(3B) C(5B) C(4B) 106.51(6) 1_555 1_555 n
N(3B) C(5B) H(5B) 122.85(14) 1_555 1_555 n
C(4B) C(5B) H(5B) 130.61(14) 1_555 1_555 n
O(2B) N(4B) O(3B) 123.02(7) 1_555 1_555 n
O(2B) N(4B) C(7B) 119.05(6) 1_555 1_555 n
O(3B) N(4B) C(7B) 117.93(6) 1_555 1_555 n
O(4B) N(5B) O(5B) 122.94(7) 1_555 1_555 n
O(4B) N(5B) C(9B) 118.92(6) 1_555 1_555 n
O(5B) N(5B) C(9B) 118.13(6) 1_555 1_555 n
O(6B) N(6B) O(7B) 122.73(7) 1_555 1_555 n
O(6B) N(6B) C(11B) 117.83(6) 1_555 1_555 n
O(7B) N(6B) C(11B) 119.44(6) 1_555 1_555 n
O(1B) C(6B) C(7B) 125.05(7) 1_555 1_555 n
O(1B) C(6B) C(11B) 123.45(7) 1_555 1_555 n
C(7B) C(6B) C(11B) 111.49(5) 1_555 1_555 n
N(4B) C(7B) C(6B) 119.64(5) 1_555 1_555 n
N(4B) C(7B) C(8B) 115.63(5) 1_555 1_555 n
C(6B) C(7B) C(8B) 124.68(6) 1_555 1_555 n
C(7B) C(8B) C(9B) 118.89(6) 1_555 1_555 n
C(7B) C(8B) H(8B) 120.34(11) 1_555 1_555 n
C(9B) C(8B) H(8B) 120.76(11) 1_555 1_555 n
N(5B) C(9B) C(8B) 119.83(6) 1_555 1_555 n
N(5B) C(9B) C(10B) 119.05(6) 1_555 1_555 n
C(8B) C(9B) C(10B) 121.12(6) 1_555 1_555 n
C(9B) C(10B) C(11B) 119.67(6) 1_555 1_555 n
C(9B) C(10B) H(10B) 120.27(11) 1_555 1_555 n
C(11B) C(10B) H(10B) 120.06(11) 1_555 1_555 n
N(6B) C(11B) C(6B) 120.03(5) 1_555 1_555 n
N(6B) C(11B) C(10B) 115.95(6) 1_555 1_555 n
C(6B) C(11B) C(10B) 123.98(6) 1_555 1_555 n
O(8) H(3A) N(3A) 170.58(18) 1_555 1_555 n
N(1A) H(1A) O(1A) 154.94(16) 1_555 1_555 n

loop_
_geom_bond_atom_site_label_1
_geom_bond_atom_site_label_2
_geom_bond_distance
_geom_bond_site_symmetry_2
_geom_bond_publ_flag
O(8) C(12) 1.2567(10) 1_555 n
O(8) H(3A) 1.6315(18) 1_555 n
O(9) C(12) 1.2417(10) 1_555 n
N(7) C(13) 1.5040(8) 1_555 n
N(7) C(14) 1.4988(9) 1_555 n
N(7) C(15) 1.4993(10) 1_555 n
N(7) C(16) 1.4865(10) 1_555 n
C(12) O(8) 1.2567(10) 1_555 n
C(12) O(9) 1.2417(10) 1_555 n
C(12) C(13) 1.5333(9) 1_555 n
C(13) N(7) 1.5040(8) 1_555 n
C(13) C(12) 1.5333(9) 1_555 n
C(13) H(131) 1.0947(17) 1_555 n
C(13) H(132) 1.0953(17) 1_555 n
C(14) N(7) 1.4988(9) 1_555 n
C(14) H(141) 1.0860(19) 1_555 n
C(14) H(142) 1.0811(20) 1_555 n
C(14) H(143) 1.0795(20) 1_555 n
C(15) N(7) 1.4993(10) 1_555 n
C(15) H(151) 1.0848(21) 1_555 n
C(15) H(152) 1.0849(20) 1_555 n
C(15) H(153) 1.0854(27) 1_555 n
C(16) N(7) 1.4865(10) 1_555 n
C(16) H(161) 1.0886(29) 1_555 n
C(16) H(162) 1.0838(23) 1_555 n
C(16) H(163) 1.0776(27) 1_555 n
N(1A) C(2A) 1.3285(9) 1_555 n
N(1A) C(5A) 1.3721(9) 1_555 n
N(1A) H(1A) 1.0449(17) 1_555 n
N(3A) C(2A) 1.3310(9) 1_555 n
N(3A) C(4A) 1.3788(9) 1_555 n
N(3A) H(3A) 1.0631(17) 1_555 n
C(2A) N(1A) 1.3285(9) 1_555 n
C(2A) N(3A) 1.3310(9) 1_555 n
C(2A) H(2A) 1.0816(19) 1_555 n
C(4A) N(3A) 1.3788(9) 1_555 n
C(4A) C(5A) 1.3612(10) 1_555 n
C(4A) H(4A) 1.0758(19) 1_555 n
C(5A) N(1A) 1.3721(9) 1_555 n
C(5A) C(4A) 1.3612(10) 1_555 n
C(5A) H(5A) 1.0769(20) 1_555 n
O(1A) C(6A) 1.2420(10) 1_555 n
O(1A) H(1A) 1.6337(18) 1_555 n
O(2A) N(4A) 1.2303(10) 1_555 n
O(3A) N(4A) 1.2239(10) 1_555 n
O(4A) N(5A) 1.2200(11) 1_555 n
O(5A) N(5A) 1.2282(11) 1_555 n
O(6A) N(6A) 1.2289(10) 1_555 n
O(7A) N(6A) 1.2189(10) 1_555 n
N(4A) O(2A) 1.2303(10) 1_555 n
N(4A) O(3A) 1.2239(10) 1_555 n
N(4A) C(7A) 1.4474(8) 1_555 n
N(5A) O(4A) 1.2200(11) 1_555 n
N(5A) O(5A) 1.2282(11) 1_555 n
N(5A) C(9A) 1.4453(8) 1_555 n
N(6A) O(6A) 1.2289(10) 1_555 n
N(6A) O(7A) 1.2189(10) 1_555 n
N(6A) C(11A) 1.4557(8) 1_555 n
C(6A) O(1A) 1.2420(10) 1_555 n
C(6A) C(7A) 1.4526(9) 1_555 n
C(6A) C(11A) 1.4528(9) 1_555 n
C(7A) N(4A) 1.4474(8) 1_555 n
C(7A) C(6A) 1.4526(9) 1_555 n
C(7A) C(8A) 1.3856(9) 1_555 n
C(8A) C(7A) 1.3856(9) 1_555 n
C(8A) C(9A) 1.3856(9) 1_555 n
C(8A) H(8A) 1.0880(17) 1_555 n
C(9A) N(5A) 1.4453(8) 1_555 n
C(9A) C(8A) 1.3856(9) 1_555 n
C(9A) C(10A) 1.3928(9) 1_555 n
C(10A) C(9A) 1.3928(9) 1_555 n
C(10A) C(11A) 1.3689(9) 1_555 n
C(10A) H(10A) 1.0832(17) 1_555 n
C(11A) N(6A) 1.4557(8) 1_555 n
C(11A) C(6A) 1.4528(9) 1_555 n
C(11A) C(10A) 1.3689(9) 1_555 n
N(1B) C(2B) 1.3256(9) 1_555 n
N(1B) C(4B) 1.3742(9) 1_555 n
N(1B) H(1B) 1.0494(16) 1_555 n
N(3B) C(2B) 1.3319(9) 1_555 n
N(3B) C(5B) 1.3762(9) 1_555 n
N(3B) H(3B) 1.0242(19) 1_555 n
C(2B) N(1B) 1.3256(9) 1_555 n
C(2B) N(3B) 1.3319(9) 1_555 n
C(2B) H(2B) 1.0837(18) 1_555 n
C(4B) N(1B) 1.3742(9) 1_555 n
C(4B) C(5B) 1.3587(11) 1_555 n
C(4B) H(4B) 1.0782(18) 1_555 n
C(5B) N(3B) 1.3762(9) 1_555 n
C(5B) C(4B) 1.3587(11) 1_555 n
C(5B) H(5B) 1.0802(20) 1_555 n
O(1B) C(6B) 1.2397(10) 1_555 n
O(1B) H(1B) 1.6731(18) 1_555 n
O(2B) N(4B) 1.2269(10) 1_555 n
O(3B) N(4B) 1.2171(10) 1_555 n
O(4B) N(5B) 1.2226(11) 1_555 n
O(5B) N(5B) 1.2334(11) 1_555 n
O(6B) N(6B) 1.2378(10) 1_555 n
O(7B) N(6B) 1.2208(10) 1_555 n
N(4B) O(2B) 1.2269(10) 1_555 n
N(4B) O(3B) 1.2171(10) 1_555 n
N(4B) C(7B) 1.4550(8) 1_555 n
N(5B) O(4B) 1.2226(11) 1_555 n
N(5B) O(5B) 1.2334(11) 1_555 n
N(5B) C(9B) 1.4410(8) 1_555 n
N(6B) O(6B) 1.2378(10) 1_555 n
N(6B) O(7B) 1.2208(10) 1_555 n
N(6B) C(11B) 1.4516(8) 1_555 n
C(6B) O(1B) 1.2397(10) 1_555 n
C(6B) C(7B) 1.4617(9) 1_555 n
C(6B) C(11B) 1.4578(9) 1_555 n
C(7B) N(4B) 1.4550(8) 1_555 n
C(7B) C(6B) 1.4617(9) 1_555 n
C(7B) C(8B) 1.3752(9) 1_555 n
C(8B) C(7B) 1.3752(9) 1_555 n
C(8B) C(9B) 1.3938(10) 1_555 n
C(8B) H(8B) 1.0863(16) 1_555 n
C(9B) N(5B) 1.4410(8) 1_555 n
C(9B) C(8B) 1.3938(10) 1_555 n
C(9B) C(10B) 1.3848(10) 1_555 n
C(10B) C(9B) 1.3848(10) 1_555 n
C(10B) C(11B) 1.3796(9) 1_555 n
C(10B) H(10B) 1.0817(17) 1_555 n
C(11B) N(6B) 1.4516(8) 1_555 n
C(11B) C(6B) 1.4578(9) 1_555 n
C(11B) C(10B) 1.3796(9) 1_555 n
H(131) C(13) 1.0947(17) 1_555 n
H(131) H(132) 1.7911(26) 1_555 n
H(132) C(13) 1.0953(17) 1_555 n
H(132) H(131) 1.7911(26) 1_555 n
H(141) C(14) 1.0860(19) 1_555 n
H(141) H(142) 1.7874(28) 1_555 n
H(141) H(143) 1.7654(30) 1_555 n
H(142) C(14) 1.0811(20) 1_555 n
H(142) H(141) 1.7874(28) 1_555 n
H(142) H(143) 1.7819(29) 1_555 n
H(143) C(14) 1.0795(20) 1_555 n
H(143) H(141) 1.7654(30) 1_555 n
H(143) H(142) 1.7819(29) 1_555 n
H(151) C(15) 1.0848(21) 1_555 n
H(151) H(152) 1.7890(28) 1_555 n
H(151) H(153) 1.7829(34) 1_555 n
H(152) C(15) 1.0849(20) 1_555 n
H(152) H(151) 1.7890(28) 1_555 n
H(152) H(153) 1.7822(32) 1_555 n
H(153) C(15) 1.0854(27) 1_555 n
H(153) H(151) 1.7829(34) 1_555 n
H(153) H(152) 1.7822(32) 1_555 n
H(161) C(16) 1.0886(29) 1_555 n
H(161) H(162) 1.790(4) 1_555 n
H(161) H(163) 1.780(4) 1_555 n
H(162) C(16) 1.0838(23) 1_555 n
H(162) H(161) 1.790(4) 1_555 n
H(162) H(163) 1.770(4) 1_555 n
H(163) C(16) 1.0776(27) 1_555 n
H(163) H(161) 1.780(4) 1_555 n
H(163) H(162) 1.770(4) 1_555 n
H(3A) O(8) 1.6315(18) 1_555 n
H(3A) N(3A) 1.0631(17) 1_555 n
H(2A) C(2A) 1.0816(19) 1_555 n
H(4A) C(4A) 1.0758(19) 1_555 n
H(5A) C(5A) 1.0769(20) 1_555 n
H(8A) C(8A) 1.0880(17) 1_555 n
H(10A) C(10A) 1.0832(17) 1_555 n
H(1A) N(1A) 1.0449(17) 1_555 n
H(1A) O(1A) 1.6337(18) 1_555 n
H(1B) N(1B) 1.0494(16) 1_555 n
H(1B) O(1B) 1.6731(18) 1_555 n
H(3B) N(3B) 1.0242(19) 1_555 n
H(2B) C(2B) 1.0837(18) 1_555 n
H(4B) C(4B) 1.0782(18) 1_555 n
H(5B) C(5B) 1.0802(20) 1_555 n
H(8B) C(8B) 1.0863(16) 1_555 n
H(10B) C(10B) 1.0817(17) 1_555 n
